data_4115876
loop_
_publ_author_name
'Kazushi Shiren'
'Seiji Ogo'
'Shuhei Fujinami'
'Hideki Hayashi'
'Masatatsu Suzuki'
'Akira Uehara'
'Yoshihito Watanabe'
'Yoshihiko Moro-oka'

_publ_contact_author
;
    Masatatsu Suzuki
 Department of Chemistry, Faculty of Science, Kanazawa University, Kakuma-
mati, Kanazawa 920-1192, Japan
;
_publ_contact_author_email ' suzuki@cacheibm.s.kanazawa-u.ac.jp'
_publ_contact_author_fax ' +81-76-264-5742 '
_publ_contact_author_phone ' +81-76-264-5701 '
_publ_section_title
;
 Synthesis, Structures, and Properties of Bis(\m-oxo)nickel(III) and
 Bis(\m-superoxo)nickel(II) Complexes: An Unusual Conversion of a
 NiIII2(\m-O)2 Core into a NiII2(\m-OO)2 Core by H2O2 and Oxygenation of
 Ligand
;
_journal_name_full 'Journal of the American Chemical Society'
_journal_page_first 254
_journal_page_last 262
_journal_paper_doi 10.1021/ja990311d
_journal_volume 122
_journal_year 2000
_chemical_formula_sum 'C48 H72 B2 F8 N8 Ni2 O8'
_chemical_formula_weight 1180.15
_space_group_IT_number 2
_symmetry_cell_setting triclinic
_symmetry_Int_Tables_number 2
_symmetry_space_group_name_Hall '-P 1'
_symmetry_space_group_name_H-M 'P -1'
_audit_creation_date 'Wed Feb 10 14:22:39 1999'
_audit_creation_method 'from TEXRAY.INF file'
_cell_angle_alpha 89.957(8)
_cell_angle_beta 89.932(6)
_cell_angle_gamma 90.183(7)
_cell_formula_units_Z 4
_cell_length_a 16.320(2)
_cell_length_b 22.616(3)
_cell_length_c 14.450(2)
_cell_measurement_reflns_used 0
_cell_measurement_temperature 153
_cell_measurement_theta_max 0.0
_cell_measurement_theta_min 0.0
_cell_volume 5333.4(12)
_computing_cell_refinement 'MSC/AFC Diffractometer Control'
_computing_data_collection 'MSC/AFC Diffractometer Control'
_computing_data_reduction teXsan
_computing_publication_material teXsan
_computing_structure_refinement teXsan
_computing_structure_solution SHELXS86
_diffrn_ambient_temperature 153
_diffrn_measurement_device 'Rigaku RAXISIV'
_diffrn_orient_matrix_UB_11 0.00000
_diffrn_orient_matrix_UB_12 0.00000
_diffrn_orient_matrix_UB_13 0.00000
_diffrn_orient_matrix_UB_21 0.00000
_diffrn_orient_matrix_UB_22 0.00000
_diffrn_orient_matrix_UB_23 0.00000
_diffrn_orient_matrix_UB_31 0.00000
_diffrn_orient_matrix_UB_32 0.00000
_diffrn_orient_matrix_UB_33 0.00000
_diffrn_radiation_detector 'Imaging Plate'
_diffrn_radiation_monochromator graphite
_diffrn_radiation_source 'Rigaku rotating anode'
_diffrn_radiation_type 'Mo K\a'
_diffrn_radiation_wavelength 0.7107
_diffrn_reflns_av_R_equivalents 0.000
_diffrn_reflns_av_sigmaI/netI 0.062
_diffrn_reflns_limit_h_max 19
_diffrn_reflns_limit_h_min 0
_diffrn_reflns_limit_k_max 27
_diffrn_reflns_limit_k_min -27
_diffrn_reflns_limit_l_max 17
_diffrn_reflns_limit_l_min -17
_diffrn_reflns_number 12211
_diffrn_reflns_reduction_process 'Lp corrections applied'
_diffrn_reflns_theta_max 26.35
_diffrn_reflns_theta_min 0.00
_diffrn_standards_decay_% 0.00
_diffrn_standards_interval_count 0
_diffrn_standards_number 0
_exptl_absorpt_coefficient_mu 7.93
_exptl_absorpt_correction_type none
_exptl_crystal_colour brown
_exptl_crystal_density_diffrn 1.470
_exptl_crystal_description unknown
_exptl_crystal_F_000 2472.00
_exptl_crystal_size_max 0.50
_exptl_crystal_size_mid 0.30
_exptl_crystal_size_min 0.05
_refine_diff_density_max 1.64
_refine_diff_density_min -0.98
_refine_ls_extinction_coef 0.00076(8)
_refine_ls_extinction_method 'Zachariasen(1967) type 2 gaussian isotropic'
_refine_ls_goodness_of_fit_obs 1.193
_refine_ls_hydrogen_treatment noref
_refine_ls_matrix_type full
_refine_ls_number_constraints 0
_refine_ls_number_parameters 1154
_refine_ls_number_reflns 8111
_refine_ls_number_restraints 0
_refine_ls_R_factor_obs 0.1150
_refine_ls_shift/esd_max 0.0070
_refine_ls_shift/esd_mean 0.0000
_refine_ls_structure_factor_coef F
_refine_ls_weighting_details 'w = 1/[\s^2^(Fo) + 0.00168|Fo|^2^]'
_refine_ls_weighting_scheme calc
_refine_ls_wR_factor_obs 0.1217
_reflns_number_observed 8111
_reflns_number_total 12211
_reflns_observed_criterion >3.0sigma(I)
_cod_data_source_file ja990311d_1.cif
_cod_data_source_block Report_of_[Ni2(O)2(Me3-tpa)2](BPh4)2.6CH3OH_(1)
_cod_depositor_comments
;
The following automatic conversions were performed:

'_refine_ls_weighting_scheme' value 'w = 1/[\s^2^(Fo) +
0.00168|Fo|^2^]' was changed to 'calc'. New tag
'_refine_ls_weighting_details' was created. The value of the new tag
was set to 'w = 1/[\s^2^(Fo) + 0.00168|Fo|^2^]'.

Automatic conversion script
Id: cif_fix_values 3143 2015-03-26 13:38:13Z robertas 
;
_cod_original_cell_volume 5333(1)
_cod_original_sg_symbol_H-M 'P -1 '
_cod_original_formula_sum 'C48 H72 B2 F8 N8 O8 Ni2 '
_cod_database_code 4115876

loop_
_symmetry_equiv_pos_as_xyz
x,y,z
-x,-y,-z

loop_
_atom_site_aniso_label
_atom_site_aniso_U_11
_atom_site_aniso_U_22
_atom_site_aniso_U_33
_atom_site_aniso_U_12
_atom_site_aniso_U_13
_atom_site_aniso_U_23
Ni1 0.041(1) 0.035(1) 0.060(2) -0.0108(9) -0.006(1) 0.015(1)
Ni2 0.042(1) 0.037(1) 0.073(2) 0.0067(10) -0.012(1) -0.007(1)
Ni3 0.043(1) 0.037(1) 0.060(2) 0.0049(10) 0.017(1) 0.015(1)
Ni4 0.044(1) 0.037(1) 0.072(2) -0.0141(10) 0.021(1) -0.009(1)
F1 0.12(1) 0.09(1) 0.14(1) 0.032(8) 0.035(9) 0.043(9)
F2 0.39(4) 0.12(1) 0.11(2) 0.06(2) 0.04(2) -0.01(1)
F3 0.17(2) 0.23(3) 0.44(4) 0.03(2) 0.19(3) 0.12(3)
F4 0.28(3) 0.11(2) 0.35(4) 0.03(2) -0.15(3) 0.02(2)
F5 0.13(1) 0.10(1) 0.18(2) -0.050(9) -0.01(1) 0.04(1)
F6 0.25(3) 0.10(1) 0.33(3) -0.04(1) 0.13(2) 0.00(2)
F7 0.43(4) 0.14(2) 0.10(1) -0.08(2) 0.02(2) -0.03(1)
F8 0.19(2) 0.20(2) 0.39(4) -0.05(2) -0.16(3) 0.13(2)
F9 0.12(1) 0.09(1) 0.15(1) 0.029(8) -0.021(10) -0.035(9)
F10 0.19(2) 0.11(1) 0.26(3) 0.05(1) 0.04(2) 0.00(1)
F11 0.36(3) 0.11(1) 0.11(1) 0.07(2) -0.02(2) 0.01(1)
F12 0.20(2) 0.21(2) 0.25(2) 0.02(2) -0.15(2) -0.11(2)
F13 0.16(2) 0.21(2) 0.25(2) -0.03(1) 0.13(2) -0.08(2)
F14 0.40(4) 0.12(1) 0.12(2) -0.10(2) 0.03(2) 0.02(1)
F15 0.16(2) 0.11(1) 0.26(3) -0.06(1) -0.05(2) 0.00(1)
F16 0.11(1) 0.083(10) 0.17(1) -0.028(8) 0.038(10) -0.022(9)
O1 0.051(7) 0.042(6) 0.055(8) -0.033(5) -0.028(6) 0.025(5)
O2 0.064(8) 0.038(6) 0.074(9) 0.035(5) -0.032(7) -0.030(6)
O3 0.055(7) 0.038(6) 0.078(9) 0.031(5) 0.032(6) 0.033(6)
O4 0.067(8) 0.040(6) 0.073(9) -0.030(5) 0.050(7) -0.025(6)
O5 0.2022 0.1811 0.1632 -0.0310 -0.0609 -0.0559
O6 0.1574 0.1271 0.2986 -0.0263 -0.1680 0.0063
O7 0.1324 0.2019 0.1590 0.0095 -0.0098 -0.0535
O8 0.1673 0.1979 0.1718 0.0184 0.0015 0.0182
O9 0.1551 0.1228 0.1151 0.0034 0.0215 0.0223
O10 0.1608 0.0948 0.2863 -0.0340 0.0222 -0.0374
O11 0.1613 0.0872 0.2525 -0.0088 0.1403 -0.0053
O12 0.1247 0.1891 0.1360 -0.0181 0.0178 -0.0400
O13 0.1335 0.1017 0.1400 0.0082 0.0000 0.0095
O14 0.1692 0.2430 0.1749 0.0022 0.0062 0.0393
O15 0.1636 0.1299 0.1547 -0.0065 0.0466 0.0225
O16 0.2812 0.1246 0.2041 -0.0387 0.0881 0.0105
N1 0.033(8) 0.042(8) 0.052(10) -0.008(6) -0.011(7) 0.011(7)
N2 0.032(8) 0.036(8) 0.07(1) -0.007(6) -0.010(7) 0.009(7)
N3 0.042(9) 0.049(9) 0.08(1) -0.013(7) -0.004(8) 0.019(8)
N4 0.048(8) 0.039(8) 0.045(9) -0.009(6) -0.012(7) -0.008(6)
N5 0.049(9) 0.037(8) 0.08(1) -0.007(6) -0.004(8) 0.006(8)
N6 0.032(8) 0.031(8) 0.12(1) 0.003(6) -0.015(9) 0.008(9)
N7 0.053(9) 0.039(8) 0.07(1) 0.006(7) -0.002(8) 0.008(7)
N8 0.043(9) 0.042(8) 0.06(1) -0.006(7) -0.011(8) 0.001(7)
N9 0.039(8) 0.034(7) 0.07(1) -0.003(6) 0.005(7) 0.012(7)
N10 0.026(8) 0.041(9) 0.11(1) -0.001(6) 0.014(8) 0.025(9)
N11 0.058(9) 0.050(9) 0.031(8) 0.001(7) 0.020(7) 0.002(6)
N12 0.043(9) 0.036(8) 0.07(1) 0.001(6) 0.018(8) 0.013(7)
N13 0.049(9) 0.031(8) 0.09(1) -0.009(6) 0.011(9) -0.009(8)
N14 0.038(8) 0.034(8) 0.12(1) -0.003(6) 0.034(9) 0.003(9)
N15 0.06(1) 0.038(8) 0.07(1) -0.002(7) 0.010(8) -0.004(7)
N16 0.042(8) 0.041(8) 0.050(9) -0.005(6) 0.005(7) 0.008(7)
C1 0.05(1) 0.032(9) 0.09(2) -0.007(7) 0.00(1) 0.000(9)
C2 0.033(10) 0.05(1) 0.06(1) 0.003(8) 0.000(9) 0.008(10)
C3 0.04(1) 0.06(1) 0.09(2) 0.012(8) -0.01(1) 0.02(1)
C4 0.05(1) 0.09(2) 0.05(1) 0.02(1) 0.00(1) 0.02(1)
C5 0.05(1) 0.06(1) 0.06(1) -0.014(9) 0.00(1) 0.02(1)
C6 0.04(1) 0.06(1) 0.09(2) -0.005(9) 0.00(1) 0.02(1)
C7 0.06(1) 0.05(1) 0.09(2) -0.022(9) -0.02(1) 0.03(1)
C8 0.05(1) 0.037(10) 0.09(2) -0.002(8) -0.01(1) 0.019(9)
C9 0.05(1) 0.04(1) 0.11(2) 0.001(9) -0.01(1) 0.01(1)
C10 0.07(1) 0.03(1) 0.18(3) 0.010(10) -0.02(2) -0.01(1)
C11 0.06(1) 0.06(1) 0.22(3) 0.01(1) -0.02(2) -0.03(2)
C12 0.04(1) 0.07(1) 0.15(2) 0.00(1) 0.00(1) -0.01(1)
C13 0.04(1) 0.05(1) 0.06(1) 0.003(8) -0.007(9) -0.001(9)
C14 0.05(1) 0.06(1) 0.07(1) -0.008(9) 0.02(1) 0.01(1)
C15 0.05(1) 0.04(1) 0.08(1) -0.014(8) 0.00(1) 0.026(9)
C16 0.05(1) 0.04(1) 0.06(1) -0.014(8) 0.000(9) 0.001(9)
C17 0.04(1) 0.06(1) 0.05(1) -0.022(9) -0.001(9) 0.014(9)
C18 0.031(10) 0.06(1) 0.08(1) 0.002(9) -0.001(9) 0.01(1)
C19 0.05(1) 0.05(1) 0.06(1) 0.015(8) -0.008(10) 0.002(9)
C20 0.07(1) 0.036(9) 0.032(10) -0.005(8) -0.011(9) 0.007(7)
C21 0.05(1) 0.05(1) 0.09(2) 0.006(8) -0.01(1) 0.02(1)
C22 0.034(10) 0.038(9) 0.10(2) -0.001(7) 0.00(1) 0.00(1)
C23 0.06(1) 0.06(1) 0.04(1) -0.034(10) -0.006(10) 0.008(10)
C24 0.04(1) 0.06(1) 0.09(2) -0.006(9) 0.00(1) 0.00(1)
C25 0.06(1) 0.09(2) 0.10(2) -0.01(1) -0.01(1) -0.01(1)
C26 0.04(1) 0.05(1) 0.12(2) 0.006(9) -0.02(1) -0.01(1)
C27 0.06(1) 0.06(1) 0.07(1) -0.01(1) 0.00(1) -0.02(1)
C28 0.08(1) 0.04(1) 0.14(2) 0.03(1) -0.03(1) -0.02(1)
C29 0.037(10) 0.05(1) 0.06(1) 0.006(8) -0.012(9) -0.011(9)
C30 0.06(1) 0.04(1) 0.05(1) 0.013(9) -0.004(9) 0.017(9)
C31 0.05(1) 0.06(1) 0.04(1) 0.018(9) -0.006(9) 0.003(9)
C32 0.04(1) 0.07(1) 0.04(1) -0.005(9) -0.005(9) 0.001(9)
C33 0.08(1) 0.05(1) 0.06(1) -0.018(10) -0.02(1) 0.004(10)
C34 0.06(1) 0.034(9) 0.05(1) -0.007(8) -0.006(9) 0.013(8)
C35 0.06(1) 0.035(10) 0.10(2) -0.004(8) 0.00(1) -0.004(10)
C36 0.06(1) 0.04(1) 0.12(2) -0.008(9) -0.03(1) -0.02(1)
C37 0.05(1) 0.05(1) 0.11(2) -0.011(9) -0.01(1) 0.00(1)
C38 0.07(2) 0.06(1) 0.16(3) -0.04(1) -0.05(2) 0.02(1)
C39 0.06(2) 0.08(2) 0.22(3) -0.02(1) 0.00(2) 0.03(2)
C40 0.06(1) 0.07(1) 0.13(2) 0.00(1) 0.00(1) 0.02(1)
C41 0.04(1) 0.07(1) 0.06(1) 0.001(9) 0.000(9) 0.019(10)
C42 0.04(1) 0.07(1) 0.04(1) 0.002(9) 0.002(9) -0.002(9)
C43 0.05(1) 0.033(9) 0.07(1) 0.011(8) 0.002(10) 0.002(9)
C44 0.04(1) 0.05(1) 0.10(2) -0.012(9) 0.02(1) 0.00(1)
C45 0.03(1) 0.06(1) 0.10(2) -0.012(8) 0.01(1) 0.02(1)
C46 0.05(1) 0.10(2) 0.05(1) -0.03(1) 0.01(1) 0.01(1)
C47 0.05(1) 0.07(1) 0.08(2) 0.007(9) 0.02(1) 0.03(1)
C48 0.05(1) 0.06(1) 0.07(1) -0.006(9) 0.03(1) 0.04(1)
C49 0.06(1) 0.05(1) 0.11(2) 0.018(9) 0.02(1) 0.03(1)
C50 0.05(1) 0.037(9) 0.08(1) 0.012(8) 0.006(10) 0.009(9)
C51 0.06(1) 0.039(10) 0.04(1) -0.006(8) 0.013(9) -0.001(8)
C52 0.04(1) 0.06(1) 0.06(1) 0.004(9) 0.014(9) 0.012(9)
C53 0.04(1) 0.07(1) 0.06(1) -0.007(10) 0.008(10) 0.00(1)
C54 0.05(1) 0.06(1) 0.07(1) -0.011(9) 0.02(1) 0.004(10)
C55 0.06(1) 0.05(1) 0.04(1) 0.004(9) 0.013(9) 0.012(8)
C56 0.07(1) 0.04(1) 0.09(2) 0.002(9) 0.03(1) 0.011(10)
C57 0.04(1) 0.036(10) 0.12(2) 0.004(8) 0.02(1) 0.03(1)
C58 0.04(1) 0.036(10) 0.10(2) -0.010(8) 0.02(1) 0.009(10)
C59 0.06(1) 0.05(1) 0.19(3) -0.02(1) 0.03(2) -0.03(1)
C60 0.09(2) 0.08(2) 0.17(3) -0.04(1) 0.03(2) -0.04(2)
C61 0.05(1) 0.07(1) 0.10(2) -0.01(1) 0.01(1) 0.00(1)
C62 0.05(1) 0.06(1) 0.05(1) -0.005(9) 0.012(9) 0.001(9)
C63 0.05(1) 0.06(1) 0.07(1) 0.005(8) 0.004(10) 0.017(10)
C64 0.05(1) 0.041(10) 0.07(1) -0.012(8) 0.00(1) 0.004(9)
C65 0.04(1) 0.05(1) 0.08(2) 0.005(8) 0.01(1) -0.01(1)
C66 0.04(1) 0.05(1) 0.09(2) -0.009(8) 0.00(1) -0.02(1)
C67 0.05(1) 0.07(1) 0.10(2) 0.00(1) 0.01(1) -0.01(1)
C68 0.04(1) 0.06(1) 0.08(2) -0.008(9) 0.03(1) -0.02(1)
C69 0.04(1) 0.05(1) 0.10(2) -0.006(9) 0.03(1) -0.03(1)
C70 0.08(2) 0.06(1) 0.15(2) -0.03(1) 0.04(2) -0.01(1)
C71 0.05(1) 0.029(9) 0.14(2) -0.007(8) 0.03(1) -0.01(1)
C72 0.06(1) 0.04(1) 0.10(2) 0.010(9) 0.02(1) -0.01(1)
C73 0.08(2) 0.05(1) 0.18(3) 0.01(1) 0.02(2) 0.02(1)
C74 0.08(2) 0.07(2) 0.18(3) 0.02(1) 0.02(2) 0.03(2)
C75 0.05(1) 0.05(1) 0.17(3) -0.01(1) 0.01(1) 0.01(1)
C76 0.04(1) 0.06(1) 0.06(1) 0.002(8) 0.005(9) 0.004(9)
C77 0.04(1) 0.07(1) 0.09(2) -0.012(9) 0.00(1) 0.00(1)
C78 0.04(1) 0.06(1) 0.08(1) -0.030(8) 0.019(10) -0.021(10)
C79 0.06(1) 0.039(10) 0.06(1) -0.014(8) 0.015(10) 0.007(8)
C80 0.04(1) 0.07(1) 0.05(1) -0.022(9) 0.013(9) 0.001(9)
C81 0.05(1) 0.07(1) 0.07(1) 0.01(1) 0.01(1) 0.01(1)
C82 0.05(1) 0.05(1) 0.06(1) 0.011(8) 0.024(10) 0.012(9)
C83 0.07(1) 0.05(1) 0.03(1) -0.001(9) 0.025(9) 0.004(8)
C84 0.08(1) 0.035(10) 0.08(2) -0.004(9) 0.03(1) -0.013(9)
C85 0.1855 0.1738 0.1920 0.0009 0.0133 0.0190
C86 0.1834 0.1393 0.2142 -0.0846 -0.0544 0.0936
C87 0.1978 0.0830 0.1495 -0.0275 0.0326 0.0384
C88 0.1551 0.1366 0.1854 0.0549 0.0067 -0.0346
C89 0.3151 0.1282 0.1067 0.0028 -0.1024 0.0080
C90 0.4265 0.1325 0.1775 0.1203 0.1763 0.0530
C91 0.2443 0.1720 0.2025 0.1122 0.1313 0.1006
C92 0.1772 0.0922 0.1971 0.0351 -0.0088 0.0551
C93 0.3592 0.1317 0.1438 -0.0889 0.1378 0.0177
C94 0.1477 0.0994 0.2376 -0.0275 -0.0277 -0.0416
C95 0.3029 0.1922 0.1358 0.0361 -0.0295 0.0049
C96 0.7165 0.0858 0.1515 0.0453 0.0648 0.0130
B1 0.16(3) 0.06(2) 0.03(1) 0.02(2) 0.03(2) 0.02(1)
B2 0.20(4) 0.07(2) 0.05(2) -0.06(2) 0.02(2) 0.02(2)
B3 0.17(4) 0.07(2) 0.06(2) 0.06(2) -0.01(2) 0.00(2)
B4 0.11(3) 0.05(2) 0.19(4) -0.04(2) 0.06(3) -0.04(2)

loop_
_atom_site_label
_atom_site_fract_x
_atom_site_fract_y
_atom_site_fract_z
_atom_site_U_iso_or_equiv
_atom_site_thermal_displace_type
_atom_site_calc_flag
_atom_site_occupancy
Ni1 0.4847(1) 0.97006(9) 0.4106(2) 0.0453(7) Uani d 1.00
Ni2 -0.0133(1) 0.03039(9) -0.0910(2) 0.0506(7) Uani d 1.00
Ni3 0.0152(1) 0.47019(9) 0.4101(2) 0.0464(7) Uani d 1.00
Ni4 0.5132(1) 0.53020(9) 0.9091(2) 0.0512(8) Uani d 1.00
F1 0.9300(9) 0.3760(6) 0.892(1) 0.118(6) Uani d 1.00
F2 0.949(2) 0.2906(8) 0.845(1) 0.21(1) Uani d 1.00
F3 0.868(1) 0.304(1) 0.952(2) 0.28(2) Uani d 1.00
F4 0.990(2) 0.3063(8) 0.970(2) 0.24(1) Uani d 1.00
F5 0.4308(9) 0.1248(7) 0.108(1) 0.137(7) Uani d 1.00
F6 0.495(2) 0.1928(8) 0.032(2) 0.22(1) Uani d 1.00
F7 0.448(2) 0.2119(9) 0.156(1) 0.23(1) Uani d 1.00
F8 0.371(1) 0.195(1) 0.040(2) 0.26(1) Uani d 1.00
F9 0.0652(9) 0.1242(6) 0.394(1) 0.117(6) Uani d 1.00
F10 -0.002(1) 0.1926(8) 0.469(2) 0.186(10) Uani d 1.00
F11 0.051(2) 0.2108(8) 0.344(1) 0.193(10) Uani d 1.00
F12 0.128(1) 0.1956(9) 0.467(2) 0.22(1) Uani d 1.00
F13 0.627(1) 0.3032(9) 0.536(2) 0.21(1) Uani d 1.00
F14 0.547(2) 0.2886(8) 0.655(1) 0.21(1) Uani d 1.00
F15 0.500(1) 0.3065(7) 0.531(2) 0.179(9) Uani d 1.00
F16 0.5654(8) 0.3756(6) 0.606(1) 0.120(6) Uani d 1.00
O1 0.5290(6) 1.0392(4) 0.4597(7) 0.050(3) Uani d 1.00
O2 0.0309(7) -0.0388(4) -0.0411(8) 0.059(4) Uani d 1.00
O3 -0.0304(7) 0.5394(4) 0.4588(8) 0.057(4) Uani d 1.00
O4 0.4697(7) 0.4610(4) 0.9593(8) 0.060(4) Uani d 1.00
O5 0.6732 0.2061 0.8633 0.1822 Uani d 1.00
O6 0.7661 0.1865 0.7161 0.1943 Uani d 1.00
O7 0.7429 0.1550 0.3390 0.1644 Uani d 1.00
O8 0.7581 0.1502 0.1503 0.1790 Uani d 1.00
O9 0.6181 0.2238 0.3964 0.1310 Uani d 1.00
O10 0.3813 0.2778 0.8915 0.1807 Uani d 1.00
O11 0.2684 0.3127 0.2809 0.1671 Uani d 1.00
O12 0.2453 0.3440 0.6590 0.1500 Uani d 1.00
O13 0.1177 0.2762 0.6080 0.1251 Uani d 1.00
O14 0.2596 0.3425 0.8427 0.1957 Uani d 1.00
O15 0.8844 0.2246 0.1022 0.1495 Uani d 1.00
O16 0.1782 0.3002 0.1372 0.2035 Uani d 1.00
N1 0.4339(7) 0.8933(5) 0.3850(10) 0.042(4) Uani d 1.00
N2 0.5038(7) 0.9746(5) 0.271(1) 0.047(4) Uani d 1.00
N3 0.5979(8) 0.9121(6) 0.403(1) 0.058(5) Uani d 1.00
N4 0.3560(8) 0.9951(5) 0.3908(9) 0.044(4) Uani d 1.00
N5 -0.0645(8) 0.1074(6) -0.119(1) 0.055(5) Uani d 1.00
N6 0.0061(8) 0.0259(6) -0.230(1) 0.061(5) Uani d 1.00
N7 -0.1418(8) 0.0066(6) -0.109(1) 0.053(5) Uani d 1.00
N8 0.1027(8) 0.0870(6) -0.0977(10) 0.050(5) Uani d 1.00
N9 0.0663(8) 0.3935(5) 0.385(1) 0.047(4) Uani d 1.00
N10 -0.0033(8) 0.4749(6) 0.273(1) 0.058(5) Uani d 1.00
N11 0.1446(8) 0.4960(6) 0.3905(9) 0.046(4) Uani d 1.00
N12 -0.0967(8) 0.4123(6) 0.403(1) 0.050(5) Uani d 1.00
N13 0.5642(8) 0.6078(5) 0.881(1) 0.058(5) Uani d 1.00
N14 0.4944(8) 0.5251(6) 0.769(1) 0.064(5) Uani d 1.00
N15 0.4006(9) 0.5869(6) 0.903(1) 0.055(5) Uani d 1.00
N16 0.6436(8) 0.5060(6) 0.8891(9) 0.044(4) Uani d 1.00
C1 0.4294(10) 0.8829(7) 0.285(1) 0.055(6) Uani d 1.00
C2 0.4796(10) 0.9234(7) 0.229(1) 0.050(6) Uani d 1.00
C3 0.500(1) 0.9099(8) 0.140(2) 0.059(6) Uani d 1.00
C4 0.541(1) 0.9510(10) 0.087(1) 0.063(7) Uani d 1.00
C5 0.563(1) 1.0025(9) 0.127(2) 0.058(6) Uani d 1.00
C6 0.544(1) 1.0133(8) 0.215(2) 0.062(7) Uani d 1.00
C7 0.567(1) 1.0703(8) 0.258(1) 0.067(7) Uani d 1.00
C8 0.483(1) 0.8485(7) 0.432(1) 0.057(6) Uani d 1.00
C9 0.572(1) 0.8565(7) 0.409(1) 0.065(7) Uani d 1.00
C10 0.624(1) 0.8104(8) 0.399(2) 0.094(9) Uani d 1.00
C11 0.708(1) 0.8221(10) 0.389(2) 0.11(1) Uani d 1.00
C12 0.736(1) 0.8783(9) 0.384(2) 0.085(8) Uani d 1.00
C13 0.677(1) 0.9243(7) 0.389(1) 0.051(6) Uani d 1.00
C14 0.705(1) 0.9830(8) 0.381(1) 0.061(6) Uani d 1.00
C15 0.349(1) 0.8934(7) 0.427(1) 0.059(6) Uani d 1.00
C16 0.306(1) 0.9489(7) 0.397(1) 0.051(6) Uani d 1.00
C17 0.223(1) 0.9511(8) 0.391(1) 0.052(6) Uani d 1.00
C18 0.1866(10) 1.0028(8) 0.378(1) 0.057(6) Uani d 1.00
C19 0.234(1) 1.0518(7) 0.367(1) 0.053(6) Uani d 1.00
C20 0.320(1) 1.0475(7) 0.374(1) 0.044(5) Uani d 1.00
C21 0.374(1) 1.0978(7) 0.358(1) 0.064(6) Uani d 1.00
C22 -0.0674(10) 0.1168(7) -0.214(2) 0.056(6) Uani d 1.00
C23 -0.014(1) 0.0743(8) -0.268(1) 0.056(6) Uani d 1.00
C24 -0.001(1) 0.0901(8) -0.358(2) 0.064(7) Uani d 1.00
C25 0.045(1) 0.048(1) -0.418(2) 0.082(8) Uani d 1.00
C26 0.066(1) -0.0035(8) -0.370(2) 0.070(7) Uani d 1.00
C27 0.047(1) -0.0140(9) -0.282(2) 0.062(7) Uani d 1.00
C28 0.070(1) -0.0709(8) -0.241(2) 0.088(8) Uani d 1.00
C29 -0.1456(10) 0.1075(7) -0.075(1) 0.050(5) Uani d 1.00
C30 -0.190(1) 0.0538(7) -0.101(1) 0.051(6) Uani d 1.00
C31 -0.275(1) 0.0494(8) -0.109(1) 0.051(6) Uani d 1.00
C32 -0.313(1) -0.0022(8) -0.122(1) 0.052(6) Uani d 1.00
C33 -0.262(1) -0.0505(8) -0.134(1) 0.063(7) Uani d 1.00
C34 -0.178(1) -0.0454(7) -0.129(1) 0.049(5) Uani d 1.00
C35 -0.124(1) -0.0956(7) -0.148(1) 0.067(6) Uani d 1.00
C36 -0.013(1) 0.1529(8) -0.069(2) 0.075(7) Uani d 1.00
C37 0.076(1) 0.1417(8) -0.092(2) 0.070(7) Uani d 1.00
C38 0.130(1) 0.1877(9) -0.102(2) 0.100(9) Uani d 1.00
C39 0.212(1) 0.176(1) -0.114(2) 0.12(1) Uani d 1.00
C40 0.237(1) 0.1201(10) -0.120(2) 0.086(8) Uani d 1.00
C41 0.181(1) 0.0759(8) -0.113(1) 0.056(6) Uani d 1.00
C42 0.2067(10) 0.0151(8) -0.118(1) 0.051(6) Uani d 1.00
C43 0.071(1) 0.3835(7) 0.284(1) 0.052(6) Uani d 1.00
C44 0.020(1) 0.4240(8) 0.228(2) 0.062(7) Uani d 1.00
C45 -0.0001(10) 0.4106(8) 0.140(2) 0.061(7) Uani d 1.00
C46 -0.044(1) 0.451(1) 0.083(1) 0.066(7) Uani d 1.00
C47 -0.062(1) 0.5026(9) 0.128(2) 0.064(7) Uani d 1.00
C48 -0.046(1) 0.5136(8) 0.219(1) 0.058(6) Uani d 1.00
C49 -0.066(1) 0.5712(8) 0.263(2) 0.072(7) Uani d 1.00
C50 0.152(1) 0.3946(7) 0.427(1) 0.054(6) Uani d 1.00
C51 0.194(1) 0.4485(7) 0.400(1) 0.047(5) Uani d 1.00
C52 0.277(1) 0.4504(8) 0.393(1) 0.053(6) Uani d 1.00
C53 0.312(1) 0.5034(9) 0.377(1) 0.060(6) Uani d 1.00
C54 0.265(1) 0.5519(8) 0.367(1) 0.060(6) Uani d 1.00
C55 0.182(1) 0.5474(7) 0.376(1) 0.050(6) Uani d 1.00
C56 0.127(1) 0.5973(7) 0.361(1) 0.068(7) Uani d 1.00
C57 0.016(1) 0.3476(7) 0.430(1) 0.065(6) Uani d 1.00
C58 -0.073(1) 0.3582(7) 0.409(1) 0.059(6) Uani d 1.00
C59 -0.125(1) 0.3107(8) 0.401(2) 0.099(9) Uani d 1.00
C60 -0.209(2) 0.324(1) 0.388(2) 0.11(1) Uani d 1.00
C61 -0.235(1) 0.3786(10) 0.385(2) 0.074(7) Uani d 1.00
C62 -0.178(1) 0.4229(8) 0.389(1) 0.053(6) Uani d 1.00
C63 -0.205(1) 0.4833(8) 0.383(1) 0.056(6) Uani d 1.00
C64 0.568(1) 0.6167(7) 0.781(1) 0.057(6) Uani d 1.00
C65 0.517(1) 0.5751(8) 0.729(2) 0.057(6) Uani d 1.00
C66 0.497(1) 0.5889(8) 0.640(2) 0.062(7) Uani d 1.00
C67 0.454(1) 0.5487(9) 0.585(2) 0.070(7) Uani d 1.00
C68 0.434(1) 0.4981(8) 0.624(2) 0.061(7) Uani d 1.00
C69 0.452(1) 0.4860(8) 0.716(2) 0.064(7) Uani d 1.00
C70 0.431(1) 0.4302(9) 0.760(2) 0.094(9) Uani d 1.00
C71 0.513(1) 0.6523(7) 0.926(2) 0.071(7) Uani d 1.00
C72 0.426(1) 0.6418(8) 0.908(1) 0.066(7) Uani d 1.00
C73 0.370(2) 0.6891(9) 0.900(2) 0.101(10) Uani d 1.00
C74 0.290(2) 0.676(1) 0.887(2) 0.11(1) Uani d 1.00
C75 0.262(1) 0.6192(9) 0.884(2) 0.092(9) Uani d 1.00
C76 0.319(1) 0.5766(8) 0.890(1) 0.050(6) Uani d 1.00
C77 0.293(1) 0.5157(8) 0.883(1) 0.066(7) Uani d 1.00
C78 0.6468(10) 0.6074(7) 0.924(1) 0.058(6) Uani d 1.00
C79 0.693(1) 0.5530(7) 0.899(1) 0.051(6) Uani d 1.00
C80 0.775(1) 0.5505(8) 0.893(1) 0.053(6) Uani d 1.00
C81 0.810(1) 0.4977(9) 0.877(1) 0.064(7) Uani d 1.00
C82 0.763(1) 0.4501(7) 0.868(1) 0.053(6) Uani d 1.00
C83 0.679(1) 0.4543(7) 0.871(1) 0.052(6) Uani d 1.00
C84 0.625(1) 0.4041(7) 0.857(1) 0.068(7) Uani d 1.00
C85 0.7157 0.2514 0.9025 0.1838 Uani d 1.00
C86 0.8090 0.2322 0.6523 0.1791 Uani d 1.00
C87 0.8117 0.1556 0.4202 0.1435 Uani d 1.00
C88 0.6859 0.1540 0.0835 0.1589 Uani d 1.00
C89 0.5608 0.2347 0.3278 0.1832 Uani d 1.00
C90 0.4376 0.2644 0.8247 0.2454 Uani d 1.00
C91 0.3156 0.2711 0.3521 0.2062 Uani d 1.00
C92 0.3122 0.3440 0.5808 0.1555 Uani d 1.00
C93 0.0604 0.2636 0.6716 0.2119 Uani d 1.00
C94 0.1814 0.3489 0.9073 0.1616 Uani d 1.00
C95 0.9266 0.2316 0.1813 0.2102 Uani d 1.00
C96 0.1633 0.2439 0.1416 0.3179 Uani d 1.00
B1 0.928(2) 0.321(1) 0.910(2) 0.08(1) Uani d 1.00
B2 0.431(3) 0.182(1) 0.090(2) 0.11(1) Uani d 1.00
B3 0.071(3) 0.182(1) 0.412(2) 0.10(1) Uani d 1.00
B4 0.566(2) 0.319(1) 0.583(3) 0.12(1) Uani d 1.00
H1 0.4479 0.8429 0.2739 0.0750 Uiso calc 1.00
H2 0.3719 0.8863 0.2676 0.0750 Uiso calc 1.00
H3 0.4871 0.8728 0.1131 0.0790 Uiso calc 1.00
H4 0.5546 0.9460 0.0216 0.0774 Uiso calc 1.00
H5 0.5918 1.0322 0.0962 0.0661 Uiso calc 1.00
H6 0.5398 1.1018 0.2231 0.0770 Uiso calc 1.00
H7 0.5510 1.0724 0.3206 0.0770 Uiso calc 1.00
H8 0.6261 1.0757 0.2522 0.0770 Uiso calc 1.00
H9 0.4683 0.8095 0.4126 0.0737 Uiso calc 1.00
H10 0.4766 0.8513 0.4984 0.0737 Uiso calc 1.00
H11 0.6071 0.7714 0.4066 0.1070 Uiso calc 1.00
H12 0.7455 0.7893 0.3801 0.1495 Uiso calc 1.00
H13 0.7950 0.8841 0.3774 0.1089 Uiso calc 1.00
H14 0.7649 0.9821 0.3735 0.0748 Uiso calc 1.00
H15 0.6923 1.0040 0.4373 0.0748 Uiso calc 1.00
H16 0.6804 1.0019 0.3297 0.0748 Uiso calc 1.00
H17 0.3181 0.8604 0.4077 0.0649 Uiso calc 1.00
H18 0.3528 0.8934 0.4945 0.0649 Uiso calc 1.00
H19 0.1909 0.9164 0.4000 0.0767 Uiso calc 1.00
H20 0.1274 1.0073 0.3751 0.0674 Uiso calc 1.00
H21 0.2088 1.0883 0.3522 0.0714 Uiso calc 1.00
H22 0.3399 1.1329 0.3479 0.0708 Uiso calc 1.00
H23 0.4086 1.0907 0.3075 0.0708 Uiso calc 1.00
H24 0.4064 1.1046 0.4138 0.0708 Uiso calc 1.00
H25 -0.1236 0.1106 -0.2355 0.0757 Uiso calc 1.00
H26 -0.0511 0.1556 -0.2299 0.0757 Uiso calc 1.00
H27 -0.0177 0.1275 -0.3839 0.0817 Uiso calc 1.00
H28 0.0585 0.0547 -0.4807 0.0847 Uiso calc 1.00
H29 0.0944 -0.0337 -0.4047 0.0703 Uiso calc 1.00
H30 0.0442 -0.1012 -0.2754 0.1061 Uiso calc 1.00
H31 0.1296 -0.0752 -0.2463 0.1061 Uiso calc 1.00
H32 0.0544 -0.0720 -0.1778 0.1061 Uiso calc 1.00
H33 -0.1772 0.1414 -0.0947 0.0671 Uiso calc 1.00
H34 -0.1403 0.1076 -0.0092 0.0671 Uiso calc 1.00
H35 -0.3096 0.0845 -0.1036 0.0693 Uiso calc 1.00
H36 -0.3736 -0.0060 -0.1254 0.0702 Uiso calc 1.00
H37 -0.2852 -0.0886 -0.1447 0.0691 Uiso calc 1.00
H38 -0.1580 -0.1293 -0.1588 0.0732 Uiso calc 1.00
H39 -0.0917 -0.1020 -0.0930 0.0732 Uiso calc 1.00
H40 -0.0908 -0.0871 -0.1990 0.0732 Uiso calc 1.00
H41 -0.0233 0.1495 -0.0030 0.0916 Uiso calc 1.00
H42 -0.0311 0.1920 -0.0884 0.0916 Uiso calc 1.00
H43 0.1084 0.2300 -0.0955 0.1107 Uiso calc 1.00
H44 0.2501 0.2074 -0.1259 0.1457 Uiso calc 1.00
H45 0.2963 0.1130 -0.1264 0.1085 Uiso calc 1.00
H46 0.2652 0.0131 -0.1272 0.0687 Uiso calc 1.00
H47 0.1785 -0.0031 -0.1676 0.0687 Uiso calc 1.00
H48 0.1933 -0.0048 -0.0604 0.0687 Uiso calc 1.00
H49 0.1279 0.3876 0.2652 0.0672 Uiso calc 1.00
H50 0.0543 0.3435 0.2728 0.0672 Uiso calc 1.00
H51 0.0185 0.3748 0.1179 0.0766 Uiso calc 1.00
H52 -0.0574 0.4432 0.0199 0.0814 Uiso calc 1.00
H53 -0.0913 0.5320 0.0922 0.0703 Uiso calc 1.00
H54 -0.0963 0.5946 0.2149 0.0857 Uiso calc 1.00
H55 -0.0998 0.5654 0.3132 0.0857 Uiso calc 1.00
H56 -0.0163 0.5905 0.2758 0.0857 Uiso calc 1.00
H57 0.1810 0.3593 0.4033 0.0736 Uiso calc 1.00
H58 0.1462 0.3908 0.4920 0.0736 Uiso calc 1.00
H59 0.3103 0.4151 0.3965 0.0604 Uiso calc 1.00
H60 0.3724 0.5072 0.3820 0.0725 Uiso calc 1.00
H61 0.2901 0.5890 0.3555 0.0722 Uiso calc 1.00
H62 0.1584 0.6319 0.3481 0.0823 Uiso calc 1.00
H63 0.0929 0.5891 0.3064 0.0823 Uiso calc 1.00
H64 0.0921 0.6032 0.4127 0.0823 Uiso calc 1.00
H65 0.0356 0.3088 0.4126 0.0774 Uiso calc 1.00
H66 0.0258 0.3501 0.4991 0.0774 Uiso calc 1.00
H67 -0.1046 0.2713 0.4133 0.1218 Uiso calc 1.00
H68 -0.2445 0.2891 0.3807 0.1455 Uiso calc 1.00
H69 -0.2944 0.3884 0.3623 0.0981 Uiso calc 1.00
H70 -0.2478 0.4909 0.4271 0.0607 Uiso calc 1.00
H71 -0.2284 0.4909 0.3208 0.0607 Uiso calc 1.00
H72 -0.1601 0.5090 0.3917 0.0607 Uiso calc 1.00
H73 0.5522 0.6565 0.7668 0.0617 Uiso calc 1.00
H74 0.6251 0.6104 0.7621 0.0617 Uiso calc 1.00
H75 0.5110 0.6267 0.6141 0.0730 Uiso calc 1.00
H76 0.4422 0.5570 0.5187 0.0809 Uiso calc 1.00
H77 0.4062 0.4681 0.5895 0.0761 Uiso calc 1.00
H78 0.4589 0.3982 0.7266 0.0931 Uiso calc 1.00
H79 0.3721 0.4238 0.7558 0.0931 Uiso calc 1.00
H80 0.4475 0.4286 0.8233 0.0931 Uiso calc 1.00
H81 0.5295 0.6915 0.9086 0.0749 Uiso calc 1.00
H82 0.5223 0.6490 0.9938 0.0749 Uiso calc 1.00
H83 0.3899 0.7297 0.9121 0.1120 Uiso calc 1.00
H84 0.2517 0.7082 0.8810 0.1299 Uiso calc 1.00
H85 0.2064 0.6131 0.8700 0.1068 Uiso calc 1.00
H86 0.2537 0.5076 0.9311 0.0774 Uiso calc 1.00
H87 0.2672 0.5100 0.8237 0.0774 Uiso calc 1.00
H88 0.3399 0.4901 0.8886 0.0774 Uiso calc 1.00
H89 0.6776 0.6409 0.9022 0.0663 Uiso calc 1.00
H90 0.6407 0.6096 0.9895 0.0663 Uiso calc 1.00
H91 0.8097 0.5842 0.9023 0.0672 Uiso calc 1.00
H92 0.8710 0.4925 0.8709 0.0724 Uiso calc 1.00
H93 0.7894 0.4110 0.8596 0.0678 Uiso calc 1.00
H94 0.6569 0.3691 0.8454 0.0745 Uiso calc 1.00
H95 0.5909 0.3977 0.9118 0.0745 Uiso calc 1.00
H96 0.5876 0.4107 0.8052 0.0745 Uiso calc 1.00

loop_
_atom_type_symbol
_atom_type_oxidation_number
_atom_type_number_in_cell
_atom_type_scat_dispersion_real
_atom_type_scat_dispersion_imag
_atom_type_scat_source
C 0 192 0.003 0.002
;International Tables for Crystallography
(1992, Vol. C, Tables 4.2.6.8 and 6.1.1.1)
;
H 0 288 0.000 0.000
;International Tables for Crystallography
(1992, Vol. C, Table 6.1.1.2)
;
N 0 32 0.006 0.003
;International Tables for Crystallography
(1992, Vol. C, Tables 4.2.6.8 and 6.1.1.1)
;
O 0 32 0.011 0.006
;International Tables for Crystallography
(1992, Vol. C, Tables 4.2.6.8 and 6.1.1.1)
;
B 0 8 0.001 0.001
;International Tables for Crystallography
(1992, Vol. C, Tables 4.2.6.8 and 6.1.1.1)
;
F 0 32 0.017 0.010
;International Tables for Crystallography
(1992, Vol. C, Tables 4.2.6.8 and 6.1.1.1)
;
Ni 0 8 0.339 1.112
;International Tables for Crystallography
(1992, Vol. C, Tables 4.2.6.8 and 6.1.1.1)
;

loop_
_geom_angle_atom_site_label_1
_geom_angle_atom_site_label_2
_geom_angle_atom_site_label_3
_geom_angle
_geom_angle_site_symmetry_1
_geom_angle_site_symmetry_2
_geom_angle_site_symmetry_3
_geom_angle_publ_flag
O1 NI1 O1 76.2(5) 1_555 1_555 2_676 yes
O1 NI1 N1 168.5(5) 1_555 1_555 1_555 yes
O1 NI1 N2 106.0(5) 1_555 1_555 1_555 yes
O1 NI1 N3 100.9(5) 1_555 1_555 1_555 yes
O1 NI1 N4 101.7(5) 1_555 1_555 1_555 yes
O1 NI1 N1 92.3(5) 2_676 1_555 1_555 yes
O1 NI1 N2 176.0(5) 2_676 1_555 1_555 yes
O1 NI1 N3 94.6(5) 2_676 1_555 1_555 yes
O1 NI1 N4 92.6(5) 2_676 1_555 1_555 yes
N1 NI1 N2 85.4(5) 1_555 1_555 1_555 yes
N1 NI1 N3 79.7(5) 1_555 1_555 1_555 yes
N1 NI1 N4 78.5(5) 1_555 1_555 1_555 yes
N2 NI1 N3 81.7(5) 1_555 1_555 1_555 yes
N2 NI1 N4 90.2(5) 1_555 1_555 1_555 yes
N3 NI1 N4 157.3(5) 1_555 1_555 1_555 yes
O2 NI2 O2 76.2(5) 1_555 1_555 2_555 yes
O2 NI2 N5 169.0(6) 1_555 1_555 1_555 yes
O2 NI2 N6 106.1(5) 1_555 1_555 1_555 yes
O2 NI2 N7 102.3(5) 1_555 1_555 1_555 yes
O2 NI2 N8 99.5(5) 1_555 1_555 1_555 yes
O2 NI2 N5 92.9(6) 2_555 1_555 1_555 yes
O2 NI2 N6 177.2(5) 2_555 1_555 1_555 yes
O2 NI2 N7 90.1(5) 2_555 1_555 1_555 yes
O2 NI2 N8 96.2(5) 2_555 1_555 1_555 yes
N5 NI2 N6 84.8(6) 1_555 1_555 1_555 yes
N5 NI2 N7 77.5(5) 1_555 1_555 1_555 yes
N5 NI2 N8 81.3(5) 1_555 1_555 1_555 yes
N6 NI2 N7 91.0(5) 1_555 1_555 1_555 yes
N6 NI2 N8 81.9(5) 1_555 1_555 1_555 yes
N7 NI2 N8 158.2(5) 1_555 1_555 1_555 yes
O3 NI3 O3 77.0(5) 1_555 1_555 2_566 yes
O3 NI3 N9 168.6(6) 1_555 1_555 1_555 yes
O3 NI3 N10 105.5(5) 1_555 1_555 1_555 yes
O3 NI3 N11 102.1(5) 1_555 1_555 1_555 yes
O3 NI3 N12 100.4(5) 1_555 1_555 1_555 yes
O3 NI3 N9 91.6(5) 2_566 1_555 1_555 yes
O3 NI3 N10 176.4(5) 2_566 1_555 1_555 yes
O3 NI3 N11 91.8(5) 2_566 1_555 1_555 yes
O3 NI3 N12 94.9(5) 2_566 1_555 1_555 yes
N9 NI3 N10 85.9(6) 1_555 1_555 1_555 yes
N9 NI3 N11 78.6(5) 1_555 1_555 1_555 yes
N9 NI3 N12 79.8(5) 1_555 1_555 1_555 yes
N10 NI3 N11 90.3(5) 1_555 1_555 1_555 yes
N10 NI3 N12 82.1(5) 1_555 1_555 1_555 yes
N11 NI3 N12 157.5(5) 1_555 1_555 1_555 yes
O4 NI4 O4 76.1(5) 1_555 1_555 2_667 yes
O4 NI4 N13 168.9(6) 1_555 1_555 1_555 yes
O4 NI4 N14 106.2(5) 1_555 1_555 1_555 yes
O4 NI4 N15 100.6(5) 1_555 1_555 1_555 yes
O4 NI4 N16 101.9(5) 1_555 1_555 1_555 yes
O4 NI4 N13 92.8(6) 2_667 1_555 1_555 yes
O4 NI4 N14 177.3(5) 2_667 1_555 1_555 yes
O4 NI4 N15 95.6(5) 2_667 1_555 1_555 yes
O4 NI4 N16 90.8(5) 2_667 1_555 1_555 yes
N13 NI4 N14 84.9(6) 1_555 1_555 1_555 yes
N13 NI4 N15 80.1(5) 1_555 1_555 1_555 yes
N13 NI4 N16 78.0(5) 1_555 1_555 1_555 yes
N14 NI4 N15 82.6(5) 1_555 1_555 1_555 yes
N14 NI4 N16 90.1(5) 1_555 1_555 1_555 yes
N15 NI4 N16 157.4(5) 1_555 1_555 1_555 yes
NI1 O1 NI1 103.8(5) 1_555 1_555 2_676 yes
NI2 O2 NI2 103.8(5) 1_555 1_555 2_555 yes
NI3 O3 NI3 103.0(5) 1_555 1_555 2_566 yes
NI4 O4 NI4 103.9(5) 1_555 1_555 2_667 yes
NI1 N1 C1 110.5(9) 1_555 1_555 1_555 yes
NI1 N1 C8 107.2(10) 1_555 1_555 1_555 yes
NI1 N1 C15 107.9(9) 1_555 1_555 1_555 yes
C1 N1 C8 112(1) 1_555 1_555 1_555 yes
C1 N1 C15 110(1) 1_555 1_555 1_555 yes
C8 N1 C15 108(1) 1_555 1_555 1_555 yes
NI1 N2 C2 110(1) 1_555 1_555 1_555 yes
NI1 N2 C6 133(1) 1_555 1_555 1_555 yes
C2 N2 C6 114(1) 1_555 1_555 1_555 yes
NI1 N3 C9 106(1) 1_555 1_555 1_555 yes
NI1 N3 C13 132(1) 1_555 1_555 1_555 yes
C9 N3 C13 120(1) 1_555 1_555 1_555 yes
NI1 N4 C16 111(1) 1_555 1_555 1_555 yes
NI1 N4 C20 132(1) 1_555 1_555 1_555 yes
C16 N4 C20 115(1) 1_555 1_555 1_555 yes
NI2 N5 C22 110(1) 1_555 1_555 1_555 yes
NI2 N5 C29 107(1) 1_555 1_555 1_555 yes
NI2 N5 C36 105(1) 1_555 1_555 1_555 yes
C22 N5 C29 113(1) 1_555 1_555 1_555 yes
C22 N5 C36 112(1) 1_555 1_555 1_555 yes
C29 N5 C36 106(1) 1_555 1_555 1_555 yes
NI2 N6 C23 110(1) 1_555 1_555 1_555 yes
NI2 N6 C27 131(1) 1_555 1_555 1_555 yes
C23 N6 C27 117(1) 1_555 1_555 1_555 yes
NI2 N7 C30 111(1) 1_555 1_555 1_555 yes
NI2 N7 C34 131(1) 1_555 1_555 1_555 yes
C30 N7 C34 117(1) 1_555 1_555 1_555 yes
NI2 N8 C37 104(1) 1_555 1_555 1_555 yes
NI2 N8 C41 134(1) 1_555 1_555 1_555 yes
C37 N8 C41 121(1) 1_555 1_555 1_555 yes
NI3 N9 C43 110.0(10) 1_555 1_555 1_555 yes
NI3 N9 C50 107.6(9) 1_555 1_555 1_555 yes
NI3 N9 C57 107.7(10) 1_555 1_555 1_555 yes
C43 N9 C50 110(1) 1_555 1_555 1_555 yes
C43 N9 C57 111(1) 1_555 1_555 1_555 yes
C50 N9 C57 109(1) 1_555 1_555 1_555 yes
NI3 N10 C44 112(1) 1_555 1_555 1_555 yes
NI3 N10 C48 132(1) 1_555 1_555 1_555 yes
C44 N10 C48 113(1) 1_555 1_555 1_555 yes
NI3 N11 C51 110(1) 1_555 1_555 1_555 yes
NI3 N11 C55 133(1) 1_555 1_555 1_555 yes
C51 N11 C55 115(1) 1_555 1_555 1_555 yes
NI3 N12 C58 107(1) 1_555 1_555 1_555 yes
NI3 N12 C62 133(1) 1_555 1_555 1_555 yes
C58 N12 C62 118(1) 1_555 1_555 1_555 yes
NI4 N13 C64 110(1) 1_555 1_555 1_555 yes
NI4 N13 C71 106(1) 1_555 1_555 1_555 yes
NI4 N13 C78 106(1) 1_555 1_555 1_555 yes
C64 N13 C71 111(1) 1_555 1_555 1_555 yes
C64 N13 C78 111(1) 1_555 1_555 1_555 yes
C71 N13 C78 110(1) 1_555 1_555 1_555 yes
NI4 N14 C65 109(1) 1_555 1_555 1_555 yes
NI4 N14 C69 131(1) 1_555 1_555 1_555 yes
C65 N14 C69 117(1) 1_555 1_555 1_555 yes
NI4 N15 C72 106(1) 1_555 1_555 1_555 yes
NI4 N15 C76 134(1) 1_555 1_555 1_555 yes
C72 N15 C76 118(1) 1_555 1_555 1_555 yes
NI4 N16 C79 111(1) 1_555 1_555 1_555 yes
NI4 N16 C83 131(1) 1_555 1_555 1_555 yes
C79 N16 C83 117(1) 1_555 1_555 1_555 yes
N1 C1 C2 114(1) 1_555 1_555 1_555 yes
N1 C1 H1 107(1) 1_555 1_555 1_555 no
N1 C1 H2 107(1) 1_555 1_555 1_555 no
C2 C1 H1 108(1) 1_555 1_555 1_555 no
C2 C1 H2 109(1) 1_555 1_555 1_555 no
H1 C1 H2 109(1) 1_555 1_555 1_555 no
N2 C2 C1 116(1) 1_555 1_555 1_555 yes
N2 C2 C3 122(1) 1_555 1_555 1_555 yes
C1 C2 C3 121(1) 1_555 1_555 1_555 yes
C2 C3 C4 119(1) 1_555 1_555 1_555 yes
C2 C3 H3 122(1) 1_555 1_555 1_555 no
C4 C3 H3 117(2) 1_555 1_555 1_555 no
C3 C4 C5 117(1) 1_555 1_555 1_555 yes
C3 C4 H4 124(2) 1_555 1_555 1_555 no
C5 C4 H4 117(2) 1_555 1_555 1_555 no
C4 C5 C6 121(1) 1_555 1_555 1_555 yes
C4 C5 H5 122(2) 1_555 1_555 1_555 no
C6 C5 H5 116(1) 1_555 1_555 1_555 no
N2 C6 C5 123(1) 1_555 1_555 1_555 yes
N2 C6 C7 115(1) 1_555 1_555 1_555 yes
C5 C6 C7 120(1) 1_555 1_555 1_555 yes
C6 C7 H6 108(1) 1_555 1_555 1_555 no
C6 C7 H7 112(1) 1_555 1_555 1_555 no
C6 C7 H8 108(1) 1_555 1_555 1_555 no
H6 C7 H7 109(1) 1_555 1_555 1_555 no
H6 C7 H8 108(1) 1_555 1_555 1_555 no
H7 C7 H8 110(1) 1_555 1_555 1_555 no
N1 C8 C9 110(1) 1_555 1_555 1_555 yes
N1 C8 H9 111(1) 1_555 1_555 1_555 no
N1 C8 H10 111(1) 1_555 1_555 1_555 no
C9 C8 H9 106(1) 1_555 1_555 1_555 no
C9 C8 H10 108(1) 1_555 1_555 1_555 no
H9 C8 H10 109(1) 1_555 1_555 1_555 no
N3 C9 C8 115(1) 1_555 1_555 1_555 yes
N3 C9 C10 121(1) 1_555 1_555 1_555 yes
C8 C9 C10 122(1) 1_555 1_555 1_555 yes
C9 C10 C11 118(1) 1_555 1_555 1_555 yes
C9 C10 H11 122(2) 1_555 1_555 1_555 no
C11 C10 H11 118(1) 1_555 1_555 1_555 no
C10 C11 C12 120(1) 1_555 1_555 1_555 yes
C10 C11 H12 118(2) 1_555 1_555 1_555 no
C12 C11 H12 120(2) 1_555 1_555 1_555 no
C11 C12 C13 117(1) 1_555 1_555 1_555 yes
C11 C12 H13 117(1) 1_555 1_555 1_555 no
C13 C12 H13 125(1) 1_555 1_555 1_555 no
N3 C13 C12 120(1) 1_555 1_555 1_555 yes
N3 C13 C14 121(1) 1_555 1_555 1_555 yes
C12 C13 C14 118(1) 1_555 1_555 1_555 yes
C13 C14 H14 107(1) 1_555 1_555 1_555 no
C13 C14 H15 109(1) 1_555 1_555 1_555 no
C13 C14 H16 110(1) 1_555 1_555 1_555 no
H14 C14 H15 108(1) 1_555 1_555 1_555 no
H14 C14 H16 110(1) 1_555 1_555 1_555 no
H15 C14 H16 110(1) 1_555 1_555 1_555 no
N1 C15 C16 108(1) 1_555 1_555 1_555 yes
N1 C15 H17 111(1) 1_555 1_555 1_555 no
N1 C15 H18 110(1) 1_555 1_555 1_555 no
C16 C15 H17 108(1) 1_555 1_555 1_555 no
C16 C15 H18 108(1) 1_555 1_555 1_555 no
H17 C15 H18 108(1) 1_555 1_555 1_555 no
N4 C16 C15 112(1) 1_555 1_555 1_555 yes
N4 C16 C17 125(1) 1_555 1_555 1_555 yes
C15 C16 C17 121(1) 1_555 1_555 1_555 yes
C16 C17 C18 119(1) 1_555 1_555 1_555 yes
C16 C17 H19 120(1) 1_555 1_555 1_555 no
C18 C17 H19 120(1) 1_555 1_555 1_555 no
C17 C18 C19 118(1) 1_555 1_555 1_555 yes
C17 C18 H20 123(1) 1_555 1_555 1_555 no
C19 C18 H20 117(1) 1_555 1_555 1_555 no
C18 C19 C20 119(1) 1_555 1_555 1_555 yes
C18 C19 H21 119(1) 1_555 1_555 1_555 no
C20 C19 H21 120(1) 1_555 1_555 1_555 no
N4 C20 C19 121(1) 1_555 1_555 1_555 yes
N4 C20 C21 116(1) 1_555 1_555 1_555 yes
C19 C20 C21 122(1) 1_555 1_555 1_555 yes
C20 C21 H22 108(1) 1_555 1_555 1_555 no
C20 C21 H23 110(1) 1_555 1_555 1_555 no
C20 C21 H24 108(1) 1_555 1_555 1_555 no
H22 C21 H23 111(1) 1_555 1_555 1_555 no
H22 C21 H24 107(1) 1_555 1_555 1_555 no
H23 C21 H24 110(1) 1_555 1_555 1_555 no
N5 C22 C23 113(1) 1_555 1_555 1_555 yes
N5 C22 H25 109(1) 1_555 1_555 1_555 no
N5 C22 H26 112(1) 1_555 1_555 1_555 no
C23 C22 H25 106(1) 1_555 1_555 1_555 no
C23 C22 H26 107(1) 1_555 1_555 1_555 no
H25 C22 H26 108(1) 1_555 1_555 1_555 no
N6 C23 C22 118(1) 1_555 1_555 1_555 yes
N6 C23 C24 126(1) 1_555 1_555 1_555 yes
C22 C23 C24 114(1) 1_555 1_555 1_555 yes
C23 C24 C25 118(1) 1_555 1_555 1_555 yes
C23 C24 H27 123(1) 1_555 1_555 1_555 no
C25 C24 H27 118(2) 1_555 1_555 1_555 no
C24 C25 C26 110(1) 1_555 1_555 1_555 yes
C24 C25 H28 125(2) 1_555 1_555 1_555 no
C26 C25 H28 123(2) 1_555 1_555 1_555 no
C25 C26 C27 124(1) 1_555 1_555 1_555 yes
C25 C26 H29 116(2) 1_555 1_555 1_555 no
C27 C26 H29 118(2) 1_555 1_555 1_555 no
N6 C27 C26 121(1) 1_555 1_555 1_555 yes
N6 C27 C28 119(1) 1_555 1_555 1_555 yes
C26 C27 C28 118(1) 1_555 1_555 1_555 yes
C27 C28 H30 108(2) 1_555 1_555 1_555 no
C27 C28 H31 108(1) 1_555 1_555 1_555 no
C27 C28 H32 110(1) 1_555 1_555 1_555 no
H30 C28 H31 109(2) 1_555 1_555 1_555 no
H30 C28 H32 111(2) 1_555 1_555 1_555 no
H31 C28 H32 109(2) 1_555 1_555 1_555 no
N5 C29 C30 109(1) 1_555 1_555 1_555 yes
N5 C29 H33 110(1) 1_555 1_555 1_555 no
N5 C29 H34 110(1) 1_555 1_555 1_555 no
C30 C29 H33 108(1) 1_555 1_555 1_555 no
C30 C29 H34 107(1) 1_555 1_555 1_555 no
H33 C29 H34 110(1) 1_555 1_555 1_555 no
N7 C30 C29 113(1) 1_555 1_555 1_555 yes
N7 C30 C31 121(1) 1_555 1_555 1_555 yes
C29 C30 C31 124(1) 1_555 1_555 1_555 yes
C30 C31 C32 122(1) 1_555 1_555 1_555 yes
C30 C31 H35 120(1) 1_555 1_555 1_555 no
C32 C31 H35 117(1) 1_555 1_555 1_555 no
C31 C32 C33 115(1) 1_555 1_555 1_555 yes
C31 C32 H36 122(1) 1_555 1_555 1_555 no
C33 C32 H36 121(1) 1_555 1_555 1_555 no
C32 C33 C34 122(1) 1_555 1_555 1_555 yes
C32 C33 H37 119(1) 1_555 1_555 1_555 no
C34 C33 H37 118(1) 1_555 1_555 1_555 no
N7 C34 C33 120(1) 1_555 1_555 1_555 yes
N7 C34 C35 117(1) 1_555 1_555 1_555 yes
C33 C34 C35 121(1) 1_555 1_555 1_555 yes
C34 C35 H38 107(1) 1_555 1_555 1_555 no
C34 C35 H39 106(1) 1_555 1_555 1_555 no
C34 C35 H40 109(1) 1_555 1_555 1_555 no
H38 C35 H39 109(1) 1_555 1_555 1_555 no
H38 C35 H40 111(1) 1_555 1_555 1_555 no
H39 C35 H40 111(1) 1_555 1_555 1_555 no
N5 C36 C37 108(1) 1_555 1_555 1_555 yes
N5 C36 H41 108(1) 1_555 1_555 1_555 no
N5 C36 H42 108(1) 1_555 1_555 1_555 no
C37 C36 H41 111(1) 1_555 1_555 1_555 no
C37 C36 H42 112(1) 1_555 1_555 1_555 no
H41 C36 H42 107(1) 1_555 1_555 1_555 no
N8 C37 C36 119(1) 1_555 1_555 1_555 yes
N8 C37 C38 119(1) 1_555 1_555 1_555 yes
C36 C37 C38 120(1) 1_555 1_555 1_555 yes
C37 C38 C39 119(1) 1_555 1_555 1_555 yes
C37 C38 H43 118(2) 1_555 1_555 1_555 no
C39 C38 H43 121(2) 1_555 1_555 1_555 no
C38 C39 C40 119(2) 1_555 1_555 1_555 yes
C38 C39 H44 120(2) 1_555 1_555 1_555 no
C40 C39 H44 119(2) 1_555 1_555 1_555 no
C39 C40 C41 118(1) 1_555 1_555 1_555 yes
C39 C40 H45 117(2) 1_555 1_555 1_555 no
C41 C40 H45 123(2) 1_555 1_555 1_555 no
N8 C41 C40 121(1) 1_555 1_555 1_555 yes
N8 C41 C42 118(1) 1_555 1_555 1_555 yes
C40 C41 C42 119(1) 1_555 1_555 1_555 yes
C41 C42 H46 110(1) 1_555 1_555 1_555 no
C41 C42 H47 107(1) 1_555 1_555 1_555 no
C41 C42 H48 109(1) 1_555 1_555 1_555 no
H46 C42 H47 110(1) 1_555 1_555 1_555 no
H46 C42 H48 108(1) 1_555 1_555 1_555 no
H47 C42 H48 109(1) 1_555 1_555 1_555 no
N9 C43 C44 114(1) 1_555 1_555 1_555 yes
N9 C43 H49 108(1) 1_555 1_555 1_555 no
N9 C43 H50 107(1) 1_555 1_555 1_555 no
C44 C43 H49 109(1) 1_555 1_555 1_555 no
C44 C43 H50 108(1) 1_555 1_555 1_555 no
H49 C43 H50 108(1) 1_555 1_555 1_555 no
N10 C44 C43 114(1) 1_555 1_555 1_555 yes
N10 C44 C45 124(1) 1_555 1_555 1_555 yes
C43 C44 C45 120(1) 1_555 1_555 1_555 yes
C44 C45 C46 121(1) 1_555 1_555 1_555 yes
C44 C45 H51 116(2) 1_555 1_555 1_555 no
C46 C45 H51 121(2) 1_555 1_555 1_555 no
C45 C46 C47 112(1) 1_555 1_555 1_555 yes
C45 C46 H52 123(2) 1_555 1_555 1_555 no
C47 C46 H52 124(2) 1_555 1_555 1_555 no
C46 C47 C48 124(1) 1_555 1_555 1_555 yes
C46 C47 H53 115(2) 1_555 1_555 1_555 no
C48 C47 H53 119(1) 1_555 1_555 1_555 no
N10 C48 C47 122(1) 1_555 1_555 1_555 yes
N10 C48 C49 115(1) 1_555 1_555 1_555 yes
C47 C48 C49 121(1) 1_555 1_555 1_555 yes
C48 C49 H54 106(1) 1_555 1_555 1_555 no
C48 C49 H55 110(1) 1_555 1_555 1_555 no
C48 C49 H56 106(1) 1_555 1_555 1_555 no
H54 C49 H55 109(1) 1_555 1_555 1_555 no
H54 C49 H56 108(1) 1_555 1_555 1_555 no
H55 C49 H56 115(2) 1_555 1_555 1_555 no
N9 C50 C51 109(1) 1_555 1_555 1_555 yes
N9 C50 H57 106(1) 1_555 1_555 1_555 no
N9 C50 H58 107(1) 1_555 1_555 1_555 no
C51 C50 H57 110(1) 1_555 1_555 1_555 no
C51 C50 H58 113(1) 1_555 1_555 1_555 no
H57 C50 H58 108(1) 1_555 1_555 1_555 no
N11 C51 C50 113(1) 1_555 1_555 1_555 yes
N11 C51 C52 124(1) 1_555 1_555 1_555 yes
C50 C51 C52 121(1) 1_555 1_555 1_555 yes
C51 C52 C53 117(1) 1_555 1_555 1_555 yes
C51 C52 H59 121(1) 1_555 1_555 1_555 no
C53 C52 H59 120(1) 1_555 1_555 1_555 no
C52 C53 C54 120(1) 1_555 1_555 1_555 yes
C52 C53 H60 119(1) 1_555 1_555 1_555 no
C54 C53 H60 120(1) 1_555 1_555 1_555 no
C53 C54 C55 119(1) 1_555 1_555 1_555 yes
C53 C54 H61 120(1) 1_555 1_555 1_555 no
C55 C54 H61 120(1) 1_555 1_555 1_555 no
N11 C55 C54 121(1) 1_555 1_555 1_555 yes
N11 C55 C56 115(1) 1_555 1_555 1_555 yes
C54 C55 C56 122(1) 1_555 1_555 1_555 yes
C55 C56 H62 109(1) 1_555 1_555 1_555 no
C55 C56 H63 108(1) 1_555 1_555 1_555 no
C55 C56 H64 111(1) 1_555 1_555 1_555 no
H62 C56 H63 107(1) 1_555 1_555 1_555 no
H62 C56 H64 110(1) 1_555 1_555 1_555 no
H63 C56 H64 108(1) 1_555 1_555 1_555 no
N9 C57 C58 109(1) 1_555 1_555 1_555 yes
N9 C57 H65 109(1) 1_555 1_555 1_555 no
N9 C57 H66 108(1) 1_555 1_555 1_555 no
C58 C57 H65 114(1) 1_555 1_555 1_555 no
C58 C57 H66 110(1) 1_555 1_555 1_555 no
H65 C57 H66 105(1) 1_555 1_555 1_555 no
N12 C58 C57 117(1) 1_555 1_555 1_555 yes
N12 C58 C59 123(1) 1_555 1_555 1_555 yes
C57 C58 C59 119(1) 1_555 1_555 1_555 yes
C58 C59 C60 116(1) 1_555 1_555 1_555 yes
C58 C59 H67 119(2) 1_555 1_555 1_555 no
C60 C59 H67 123(2) 1_555 1_555 1_555 no
C59 C60 C61 121(2) 1_555 1_555 1_555 yes
C59 C60 H68 113(2) 1_555 1_555 1_555 no
C61 C60 H68 124(2) 1_555 1_555 1_555 no
C60 C61 C62 117(1) 1_555 1_555 1_555 yes
C60 C61 H69 120(2) 1_555 1_555 1_555 no
C62 C61 H69 119(1) 1_555 1_555 1_555 no
N12 C62 C61 122(1) 1_555 1_555 1_555 yes
N12 C62 C63 118(1) 1_555 1_555 1_555 yes
C61 C62 C63 118(1) 1_555 1_555 1_555 yes
C62 C63 H70 110(1) 1_555 1_555 1_555 no
C62 C63 H71 110(1) 1_555 1_555 1_555 no
C62 C63 H72 109(1) 1_555 1_555 1_555 no
H70 C63 H71 107(1) 1_555 1_555 1_555 no
H70 C63 H72 111(1) 1_555 1_555 1_555 no
H71 C63 H72 108(1) 1_555 1_555 1_555 no
N13 C64 C65 113(1) 1_555 1_555 1_555 yes
N13 C64 H73 109(1) 1_555 1_555 1_555 no
N13 C64 H74 107(1) 1_555 1_555 1_555 no
C65 C64 H73 109(1) 1_555 1_555 1_555 no
C65 C64 H74 107(1) 1_555 1_555 1_555 no
H73 C64 H74 109(1) 1_555 1_555 1_555 no
N14 C65 C64 119(1) 1_555 1_555 1_555 yes
N14 C65 C66 122(1) 1_555 1_555 1_555 yes
C64 C65 C66 118(1) 1_555 1_555 1_555 yes
C65 C66 C67 120(1) 1_555 1_555 1_555 yes
C65 C66 H75 120(1) 1_555 1_555 1_555 no
C67 C66 H75 118(2) 1_555 1_555 1_555 no
C66 C67 C68 116(2) 1_555 1_555 1_555 yes
C66 C67 H76 121(1) 1_555 1_555 1_555 no
C68 C67 H76 121(2) 1_555 1_555 1_555 no
C67 C68 C69 121(1) 1_555 1_555 1_555 yes
C67 C68 H77 120(2) 1_555 1_555 1_555 no
C69 C68 H77 117(1) 1_555 1_555 1_555 no
N14 C69 C68 121(1) 1_555 1_555 1_555 yes
N14 C69 C70 116(2) 1_555 1_555 1_555 yes
C68 C69 C70 122(1) 1_555 1_555 1_555 yes
C69 C70 H78 108(2) 1_555 1_555 1_555 no
C69 C70 H79 109(1) 1_555 1_555 1_555 no
C69 C70 H80 112(1) 1_555 1_555 1_555 no
H78 C70 H79 108(2) 1_555 1_555 1_555 no
H78 C70 H80 108(2) 1_555 1_555 1_555 no
H79 C70 H80 109(2) 1_555 1_555 1_555 no
N13 C71 C72 111(1) 1_555 1_555 1_555 yes
N13 C71 H81 110(1) 1_555 1_555 1_555 no
N13 C71 H82 106(1) 1_555 1_555 1_555 no
C72 C71 H81 112(1) 1_555 1_555 1_555 no
C72 C71 H82 108(1) 1_555 1_555 1_555 no
H81 C71 H82 106(1) 1_555 1_555 1_555 no
N15 C72 C71 118(1) 1_555 1_555 1_555 yes
N15 C72 C73 120(1) 1_555 1_555 1_555 yes
C71 C72 C73 121(1) 1_555 1_555 1_555 yes
C72 C73 C74 118(1) 1_555 1_555 1_555 yes
C72 C73 H83 118(2) 1_555 1_555 1_555 no
C74 C73 H83 122(2) 1_555 1_555 1_555 no
C73 C74 C75 122(2) 1_555 1_555 1_555 yes
C73 C74 H84 118(2) 1_555 1_555 1_555 no
C75 C74 H84 119(2) 1_555 1_555 1_555 no
C74 C75 C76 116(1) 1_555 1_555 1_555 yes
C74 C75 H85 117(2) 1_555 1_555 1_555 no
C76 C75 H85 125(2) 1_555 1_555 1_555 no
N15 C76 C75 123(1) 1_555 1_555 1_555 yes
N15 C76 C77 117(1) 1_555 1_555 1_555 yes
C75 C76 C77 118(1) 1_555 1_555 1_555 yes
C76 C77 H86 108(1) 1_555 1_555 1_555 no
C76 C77 H87 108(1) 1_555 1_555 1_555 no
C76 C77 H88 109(1) 1_555 1_555 1_555 no
H86 C77 H87 109(1) 1_555 1_555 1_555 no
H86 C77 H88 110(1) 1_555 1_555 1_555 no
H87 C77 H88 109(1) 1_555 1_555 1_555 no
N13 C78 C79 111(1) 1_555 1_555 1_555 yes
N13 C78 H89 109(1) 1_555 1_555 1_555 no
N13 C78 H90 108(1) 1_555 1_555 1_555 no
C79 C78 H89 107(1) 1_555 1_555 1_555 no
C79 C78 H90 109(1) 1_555 1_555 1_555 no
H89 C78 H90 109(1) 1_555 1_555 1_555 no
N16 C79 C78 112(1) 1_555 1_555 1_555 yes
N16 C79 C80 123(1) 1_555 1_555 1_555 yes
C78 C79 C80 123(1) 1_555 1_555 1_555 yes
C79 C80 C81 118(1) 1_555 1_555 1_555 yes
C79 C80 H91 123(1) 1_555 1_555 1_555 no
C81 C80 H91 118(1) 1_555 1_555 1_555 no
C80 C81 C82 119(1) 1_555 1_555 1_555 yes
C80 C81 H92 122(1) 1_555 1_555 1_555 no
C82 C81 H92 117(1) 1_555 1_555 1_555 no
C81 C82 C83 121(1) 1_555 1_555 1_555 yes
C81 C82 H93 119(1) 1_555 1_555 1_555 no
C83 C82 H93 119(1) 1_555 1_555 1_555 no
N16 C83 C82 119(1) 1_555 1_555 1_555 yes
N16 C83 C84 117(1) 1_555 1_555 1_555 yes
C82 C83 C84 123(1) 1_555 1_555 1_555 yes
C83 C84 H94 110(1) 1_555 1_555 1_555 no
C83 C84 H95 110(1) 1_555 1_555 1_555 no
C83 C84 H96 111(1) 1_555 1_555 1_555 no
H94 C84 H95 109(1) 1_555 1_555 1_555 no
H94 C84 H96 109(1) 1_555 1_555 1_555 no
H95 C84 H96 106(1) 1_555 1_555 1_555 no
F1 B1 F2 113(2) 1_555 1_555 1_555 yes
F1 B1 F3 114(2) 1_555 1_555 1_555 yes
F1 B1 F4 109(2) 1_555 1_555 1_555 yes
F2 B1 F3 117(3) 1_555 1_555 1_555 yes
F2 B1 F4 98(2) 1_555 1_555 1_555 yes
F3 B1 F4 101(2) 1_555 1_555 1_555 yes
F5 B2 F6 106(2) 1_555 1_555 1_555 yes
F5 B2 F7 113(2) 1_555 1_555 1_555 yes
F5 B2 F8 109(3) 1_555 1_555 1_555 yes
F6 B2 F7 102(3) 1_555 1_555 1_555 yes
F6 B2 F8 101(2) 1_555 1_555 1_555 yes
F7 B2 F8 121(3) 1_555 1_555 1_555 yes
F9 B3 F10 102(2) 1_555 1_555 1_555 yes
F9 B3 F11 110(2) 1_555 1_555 1_555 yes
F9 B3 F12 114(2) 1_555 1_555 1_555 yes
F10 B3 F11 98(2) 1_555 1_555 1_555 yes
F10 B3 F12 102(2) 1_555 1_555 1_555 yes
F11 B3 F12 124(3) 1_555 1_555 1_555 yes
F13 B4 F14 119(2) 1_555 1_555 1_555 yes
F13 B4 F15 105(3) 1_555 1_555 1_555 yes
F13 B4 F16 113(2) 1_555 1_555 1_555 yes
F14 B4 F15 99(2) 1_555 1_555 1_555 yes
F14 B4 F16 108(3) 1_555 1_555 1_555 yes
F15 B4 F16 109(2) 1_555 1_555 1_555 yes

loop_
_geom_bond_atom_site_label_1
_geom_bond_atom_site_label_2
_geom_bond_distance
_geom_bond_site_symmetry_1
_geom_bond_site_symmetry_2
_geom_bond_publ_flag
NI1 O1 1.86(1) 1_555 1_555 yes
NI1 O1 1.90(1) 1_555 2_676 yes
NI1 N1 1.96(1) 1_555 1_555 yes
NI1 N2 2.04(1) 1_555 1_555 yes
NI1 N3 2.27(1) 1_555 1_555 yes
NI1 N4 2.20(1) 1_555 1_555 yes
NI2 O2 1.87(1) 1_555 1_555 yes
NI2 O2 1.94(1) 1_555 2_555 yes
NI2 N5 1.98(1) 1_555 1_555 yes
NI2 N6 2.03(2) 1_555 1_555 yes
NI2 N7 2.18(1) 1_555 1_555 yes
NI2 N8 2.28(1) 1_555 1_555 yes
NI3 O3 1.87(1) 1_555 1_555 yes
NI3 O3 1.92(1) 1_555 2_566 yes
NI3 N9 1.96(1) 1_555 1_555 yes
NI3 N10 2.00(2) 1_555 1_555 yes
NI3 N11 2.21(1) 1_555 1_555 yes
NI3 N12 2.25(1) 1_555 1_555 yes
NI4 O4 1.86(1) 1_555 1_555 yes
NI4 O4 1.93(1) 1_555 2_667 yes
NI4 N13 1.98(1) 1_555 1_555 yes
NI4 N14 2.05(2) 1_555 1_555 yes
NI4 N15 2.25(1) 1_555 1_555 yes
NI4 N16 2.22(1) 1_555 1_555 yes
F1 B1 1.28(3) 1_555 1_555 yes
F2 B1 1.20(3) 1_555 1_555 yes
F3 B1 1.21(4) 1_555 1_555 yes
F4 B1 1.38(4) 1_555 1_555 yes
F5 B2 1.33(4) 1_555 1_555 yes
F6 B2 1.36(5) 1_555 1_555 yes
F7 B2 1.19(4) 1_555 1_555 yes
F8 B2 1.25(5) 1_555 1_555 yes
F9 B3 1.33(3) 1_555 1_555 yes
F10 B3 1.47(5) 1_555 1_555 yes
F11 B3 1.22(4) 1_555 1_555 yes
F12 B3 1.27(5) 1_555 1_555 yes
F13 B4 1.26(5) 1_555 1_555 yes
F14 B4 1.28(5) 1_555 1_555 yes
F15 B4 1.33(5) 1_555 1_555 yes
F16 B4 1.33(3) 1_555 1_555 yes
O5 C85 1.359 1_555 1_555 yes
O6 C86 1.548 1_555 1_555 yes
O7 C87 1.6257(1) 1_555 1_555 yes
O8 C88 1.5260(1) 1_555 1_555 yes
O9 C89 1.3859(1) 1_555 1_555 yes
O10 C90 1.3660(1) 1_555 1_555 yes
O11 C91 1.593 1_555 1_555 yes
O12 C92 1.5700(1) 1_555 1_555 yes
O13 C93 1.3400(1) 1_555 1_555 yes
O14 C94 1.5867(1) 1_555 1_555 yes
O15 C95 1.344 1_555 1_555 yes
O16 C96 1.297 1_555 1_555 yes
N1 C1 1.46(2) 1_555 1_555 yes
N1 C8 1.46(2) 1_555 1_555 yes
N1 C15 1.51(2) 1_555 1_555 yes
N2 C2 1.36(2) 1_555 1_555 yes
N2 C6 1.36(2) 1_555 1_555 yes
N3 C9 1.33(2) 1_555 1_555 yes
N3 C13 1.34(2) 1_555 1_555 yes
N4 C16 1.32(2) 1_555 1_555 yes
N4 C20 1.35(2) 1_555 1_555 yes
N5 C22 1.39(3) 1_555 1_555 yes
N5 C29 1.47(2) 1_555 1_555 yes
N5 C36 1.51(2) 1_555 1_555 yes
N6 C23 1.27(2) 1_555 1_555 yes
N6 C27 1.35(3) 1_555 1_555 yes
N7 C30 1.33(2) 1_555 1_555 yes
N7 C34 1.34(2) 1_555 1_555 yes
N8 C37 1.32(2) 1_555 1_555 yes
N8 C41 1.32(2) 1_555 1_555 yes
N9 C43 1.48(2) 1_555 1_555 yes
N9 C50 1.53(2) 1_555 1_555 yes
N9 C57 1.47(2) 1_555 1_555 yes
N10 C44 1.38(2) 1_555 1_555 yes
N10 C48 1.36(2) 1_555 1_555 yes
N11 C51 1.36(2) 1_555 1_555 yes
N11 C55 1.32(2) 1_555 1_555 yes
N12 C58 1.29(2) 1_555 1_555 yes
N12 C62 1.36(2) 1_555 1_555 yes
N13 C64 1.46(3) 1_555 1_555 yes
N13 C71 1.47(2) 1_555 1_555 yes
N13 C78 1.48(2) 1_555 1_555 yes
N14 C65 1.32(2) 1_555 1_555 yes
N14 C69 1.35(3) 1_555 1_555 yes
N15 C72 1.31(2) 1_555 1_555 yes
N15 C76 1.37(2) 1_555 1_555 yes
N16 C79 1.34(2) 1_555 1_555 yes
N16 C83 1.33(2) 1_555 1_555 yes
C1 C2 1.47(2) 1_555 1_555 yes
C2 C3 1.36(3) 1_555 1_555 yes
C3 C4 1.38(3) 1_555 1_555 yes
C4 C5 1.35(3) 1_555 1_555 yes
C5 C6 1.33(3) 1_555 1_555 yes
C6 C7 1.47(3) 1_555 1_555 yes
C8 C9 1.51(2) 1_555 1_555 yes
C9 C10 1.35(3) 1_555 1_555 yes
C10 C11 1.41(3) 1_555 1_555 yes
C11 C12 1.35(3) 1_555 1_555 yes
C12 C13 1.42(3) 1_555 1_555 yes
C13 C14 1.41(2) 1_555 1_555 yes
C15 C16 1.50(2) 1_555 1_555 yes
C16 C17 1.36(2) 1_555 1_555 yes
C17 C18 1.33(3) 1_555 1_555 yes
C18 C19 1.36(2) 1_555 1_555 yes
C19 C20 1.41(2) 1_555 1_555 yes
C20 C21 1.46(2) 1_555 1_555 yes
C22 C23 1.52(3) 1_555 1_555 yes
C23 C24 1.36(3) 1_555 1_555 yes
C24 C25 1.48(3) 1_555 1_555 yes
C25 C26 1.41(3) 1_555 1_555 yes
C26 C27 1.32(3) 1_555 1_555 yes
C27 C28 1.46(3) 1_555 1_555 yes
C29 C30 1.46(2) 1_555 1_555 yes
C30 C31 1.40(3) 1_555 1_555 yes
C31 C32 1.33(3) 1_555 1_555 yes
C32 C33 1.39(3) 1_555 1_555 yes
C33 C34 1.38(3) 1_555 1_555 yes
C34 C35 1.46(2) 1_555 1_555 yes
C36 C37 1.51(3) 1_555 1_555 yes
C37 C38 1.37(3) 1_555 1_555 yes
C38 C39 1.39(3) 1_555 1_555 yes
C39 C40 1.33(3) 1_555 1_555 yes
C40 C41 1.36(3) 1_555 1_555 yes
C41 C42 1.44(3) 1_555 1_555 yes
C43 C44 1.49(3) 1_555 1_555 yes
C44 C45 1.34(3) 1_555 1_555 yes
C45 C46 1.43(3) 1_555 1_555 yes
C46 C47 1.37(3) 1_555 1_555 yes
C47 C48 1.37(3) 1_555 1_555 yes
C48 C49 1.49(3) 1_555 1_555 yes
C50 C51 1.45(2) 1_555 1_555 yes
C51 C52 1.35(2) 1_555 1_555 yes
C52 C53 1.34(3) 1_555 1_555 yes
C53 C54 1.35(3) 1_555 1_555 yes
C54 C55 1.38(2) 1_555 1_555 yes
C55 C56 1.46(2) 1_555 1_555 yes
C57 C58 1.51(2) 1_555 1_555 yes
C58 C59 1.37(3) 1_555 1_555 yes
C59 C60 1.43(3) 1_555 1_555 yes
C60 C61 1.30(3) 1_555 1_555 yes
C61 C62 1.37(3) 1_555 1_555 yes
C62 C63 1.44(2) 1_555 1_555 yes
C64 C65 1.47(3) 1_555 1_555 yes
C65 C66 1.38(3) 1_555 1_555 yes
C66 C67 1.39(3) 1_555 1_555 yes
C67 C68 1.32(3) 1_555 1_555 yes
C68 C69 1.39(3) 1_555 1_555 yes
C69 C70 1.46(3) 1_555 1_555 yes
C71 C72 1.45(3) 1_555 1_555 yes
C72 C73 1.42(3) 1_555 1_555 yes
C73 C74 1.35(4) 1_555 1_555 yes
C74 C75 1.36(3) 1_555 1_555 yes
C75 C76 1.34(3) 1_555 1_555 yes
C76 C77 1.44(3) 1_555 1_555 yes
C78 C79 1.49(2) 1_555 1_555 yes
C79 C80 1.34(2) 1_555 1_555 yes
C80 C81 1.35(3) 1_555 1_555 yes
C81 C82 1.32(3) 1_555 1_555 yes
C82 C83 1.39(3) 1_555 1_555 yes
C83 C84 1.44(2) 1_555 1_555 yes

loop_
_geom_contact_atom_site_label_1
_geom_contact_atom_site_label_2
_geom_contact_distance
_geom_contact_site_symmetry_1
_geom_contact_site_symmetry_2
F1 C82 3.22(2) 1_555 1_555
F1 C46 3.27(2) 1_555 1_656
F1 C49 3.37(2) 1_555 2_666
F1 C81 3.39(2) 1_555 1_555
F1 C47 3.50(2) 1_555 2_666
F1 C48 3.51(2) 1_555 2_666
F2 C93 3.15(2) 1_555 1_655
F2 C36 3.41(3) 1_555 1_656
F3 O15 2.84(3) 1_555 1_556
F3 C85 2.85(2) 1_555 1_555
F3 C74 3.50(4) 1_555 2_667
F4 O15 3.16(3) 1_555 1_556
F4 C94 3.39(3) 1_555 1_655
F4 C45 3.41(3) 1_555 1_656
F4 C36 3.52(3) 1_555 1_656
F5 C33 3.25(2) 1_555 2_555
F5 C4 3.33(3) 1_555 2_665
F5 C7 3.34(3) 1_555 1_545
F5 C32 3.37(2) 1_555 2_555
F5 C6 3.49(2) 1_555 1_545
F5 C5 3.52(2) 1_555 1_545
F6 C88 3.33(2) 1_555 1_555
F6 O10 3.36(2) 1_555 1_554
F6 C3 3.41(3) 1_555 2_665
F6 C90 3.54(3) 1_555 1_554
F6 C71 3.56(2) 1_555 2_666
F6 C73 3.59(3) 1_555 2_666
F7 C89 3.14(2) 1_555 1_555
F7 C71 3.35(3) 1_555 2_666
F8 O10 2.85(3) 1_555 1_554
F8 C39 3.43(4) 1_555 1_555
F8 C40 3.59(4) 1_555 1_555
F9 C25 3.22(3) 1_555 1_556
F9 C19 3.23(2) 1_555 1_545
F9 C28 3.35(3) 1_555 2_555
F9 C18 3.40(2) 1_555 1_545
F9 C26 3.48(2) 1_555 2_555
F9 C27 3.49(2) 1_555 2_555
F10 C87 3.23(2) 1_555 1_455
F10 O13 3.38(2) 1_555 1_555
F10 C24 3.41(3) 1_555 1_556
F10 C59 3.49(3) 1_555 1_555
F10 C93 3.49(2) 1_555 1_555
F10 C57 3.56(2) 1_555 1_555
F11 C95 3.15(2) 1_555 1_455
F11 C57 3.38(2) 1_555 1_555
F11 C96 3.53(2) 1_555 1_555
F12 O13 2.74(2) 1_555 1_555
F12 C11 3.40(4) 1_555 2_666
F12 C12 3.51(3) 1_555 2_666
F12 C93 3.51(2) 1_555 1_555
F13 O9 2.70(2) 1_555 1_555
F13 C60 3.45(3) 1_555 1_655
F13 C89 3.55(2) 1_555 1_555
F13 C61 3.56(3) 1_555 1_655
F14 C90 3.07(2) 1_555 1_555
F14 C8 3.38(3) 1_555 2_666
F15 C92 3.27(2) 1_555 1_555
F15 O9 3.32(2) 1_555 1_555
F15 C66 3.42(3) 1_555 2_666
F15 C10 3.47(3) 1_555 2_666
F15 C89 3.50(2) 1_555 1_555
F15 C8 3.55(2) 1_555 2_666
F16 C54 3.23(2) 1_555 2_666
F16 C67 3.26(3) 1_555 2_666
F16 C70 3.36(3) 1_555 1_555
F16 C53 3.39(2) 1_555 2_666
F16 C69 3.49(2) 1_555 1_555
F16 C68 3.52(2) 1_555 1_555
O5 O6 2.6492(1) 1_555 1_555
O5 C1 3.39(2) 1_555 2_666
O6 C22 3.31(2) 1_555 1_656
O6 C15 3.33(2) 1_555 2_666
O6 C17 3.48(2) 1_555 2_666
O6 C1 3.55(2) 1_555 2_666
O7 O9 2.6969(2) 1_555 1_555
O7 C89 3.4846(3) 1_555 1_555
O8 O15 2.7449(2) 1_555 1_555
O8 C95 3.3349(3) 1_555 1_555
O8 C28 3.59(2) 1_555 2_655
O9 C8 3.39(2) 1_555 2_666
O9 C87 3.5375(4) 1_555 1_555
O9 B4 3.56(4) 1_555 1_555
O10 O14 2.5704(2) 1_555 1_555
O10 C71 3.53(2) 1_555 2_667
O10 C39 3.58(2) 1_555 1_556
O11 O16 2.5635(1) 1_555 1_555
O11 C96 3.0686(1) 1_555 1_555
O11 C64 3.23(2) 1_555 2_666
O11 C50 3.39(2) 1_555 1_555
O11 C52 3.51(2) 1_555 1_555
O11 C43 3.60(2) 1_555 1_555
O12 O13 2.6862(2) 1_555 1_555
O12 C93 3.5230(3) 1_555 1_555
O13 C57 3.46(2) 1_555 1_555
O13 C92 3.5416(4) 1_555 1_555
O14 C90 3.4149(3) 1_555 1_555
O15 C36 3.40(2) 1_555 1_655
O15 B1 3.60(3) 1_555 1_554
O16 C43 3.33(2) 1_555 1_555
O16 C80 3.49(2) 1_555 2_666
C2 C32 3.60(2) 1_555 2_565
C19 C33 3.39(3) 1_555 2_565
C19 C34 3.56(3) 1_555 2_565
C20 C33 3.60(2) 1_555 2_565
C25 C25 3.53(5) 1_555 2_554
C35 C96 3.41(2) 1_555 2_555
C46 C46 3.57(4) 1_555 2_565
C49 C94 3.59(2) 1_555 2_566
C54 C82 3.44(3) 1_555 2_666
C54 C83 3.55(3) 1_555 2_666
C73 C85 3.45(3) 1_555 2_667
C74 C85 3.46(3) 1_555 2_667
